data_7015987
loop_
_publ_author_name
'Sen, Rupam'
'Koner, Subratanath'
'Bhattacharjee, Ashis'
'Kusz, Joachim'
'Miyashita, Yoshitaro'
'Okamoto, Ken-Ichi'

_publ_section_title
;
 Entrapment of [Ru(bpy)(3)](2+) in the anionic metal-organic framework:
 Novel photoluminescence behavior exhibiting dual emission at room
 temperature.
;
_journal_issue 26
_journal_name_full 'Dalton transactions (Cambridge, England : 2003)'
_journal_page_first 6952
_journal_page_last 6960
_journal_paper_doi 10.1039/c0dt01647k
_journal_volume 40
_journal_year 2011
_chemical_formula_moiety
;
2(C6 Mn N9), C30 H24 N6 Ru
;
_chemical_formula_sum 'C42 H24 Mn2 N24 Ru'
_chemical_formula_weight 1075.80
_chemical_name_systematic
;
?
;
_space_group_IT_number 43
_symmetry_cell_setting orthorhombic
_symmetry_space_group_name_Hall 'F 2 -2d'
_symmetry_space_group_name_H-M 'F d d 2'
_atom_sites_solution_hydrogens geom
_atom_sites_solution_primary direct
_atom_sites_solution_secondary difmap
_audit_creation_method SHELXL-97
_cell_angle_alpha 90.00
_cell_angle_beta 90.00
_cell_angle_gamma 90.00
_cell_formula_units_Z 8
_cell_length_a 12.4172(7)
_cell_length_b 29.0323(12)
_cell_length_c 23.869(8)
_cell_measurement_reflns_used 19231
_cell_measurement_temperature 100(1)
_cell_measurement_theta_max 34.5621
_cell_measurement_theta_min 2.7961
_cell_volume 8605(3)
_computing_cell_refinement 'CrysAlis RED (Oxford Diffraction, 2008)'
_computing_data_collection 'CrysAlis CCD (Oxford Diffraction, 2008)'
_computing_data_reduction 'CrysAlis RED (Oxford Diffraction, 2008)'
_computing_structure_refinement 'SHELXL97 (Sheldrick, 2008)'
_computing_structure_solution 'SHELXS97 (Sheldrick, 2008)'
_diffrn_ambient_temperature 100(1)
_diffrn_detector_area_resol_mean 16.0328
_diffrn_measured_fraction_theta_full 0.998
_diffrn_measured_fraction_theta_max 0.998
_diffrn_measurement_device_type
;
Oxford Diffraction diffractometer with Sapphire3 detector
;
_diffrn_measurement_method \w-scan
_diffrn_radiation_monochromator graphite
_diffrn_radiation_source 'fine-focus sealed tube'
_diffrn_radiation_type MoK\a
_diffrn_radiation_wavelength 0.71073
_diffrn_reflns_av_R_equivalents 0.0176
_diffrn_reflns_av_sigmaI/netI 0.0140
_diffrn_reflns_limit_h_max 14
_diffrn_reflns_limit_h_min -13
_diffrn_reflns_limit_k_max 34
_diffrn_reflns_limit_k_min -34
_diffrn_reflns_limit_l_max 26
_diffrn_reflns_limit_l_min -28
_diffrn_reflns_number 15412
_diffrn_reflns_theta_full 25.00
_diffrn_reflns_theta_max 25.05
_diffrn_reflns_theta_min 2.80
_exptl_absorpt_coefficient_mu 0.990
_exptl_absorpt_correction_T_max 0.8904
_exptl_absorpt_correction_T_min 0.6812
_exptl_absorpt_correction_type multi-scan
_exptl_absorpt_process_details
;
CrysAlis RED, Oxford Diffraction Ltd.,
Version 1.171.32.29
Empirical absorption correction using spherical harmonics,
implemented in SCALE3 ABSPACK scaling algorithm.
;
_exptl_crystal_colour pink
_exptl_crystal_density_diffrn 1.661
_exptl_crystal_density_method 'not measured'
_exptl_crystal_description polyhedron
_exptl_crystal_F_000 4304
_exptl_crystal_size_max 0.42
_exptl_crystal_size_mid 0.28
_exptl_crystal_size_min 0.12
_refine_diff_density_max 0.372
_refine_diff_density_min -0.778
_refine_diff_density_rms 0.053
_refine_ls_abs_structure_details 'Flack H D (1983), Acta Cryst. A39, 876-881'
_refine_ls_abs_structure_Flack -0.010(16)
_refine_ls_extinction_method none
_refine_ls_goodness_of_fit_ref 1.072
_refine_ls_hydrogen_treatment constr
_refine_ls_matrix_type full
_refine_ls_number_parameters 313
_refine_ls_number_reflns 3450
_refine_ls_number_restraints 1
_refine_ls_restrained_S_all 1.072
_refine_ls_R_factor_all 0.0207
_refine_ls_R_factor_gt 0.0200
_refine_ls_shift/su_max 0.001
_refine_ls_shift/su_mean 0.000
_refine_ls_structure_factor_coef Fsqd
_refine_ls_weighting_details 'calc w=1/[\s^2^(Fo^2^)+(0.0409P)^2^+0.0000P] where P=(Fo^2^+2Fc^2^)/3'
_refine_ls_weighting_scheme calc
_refine_ls_wR_factor_gt 0.0525
_refine_ls_wR_factor_ref 0.0527
_reflns_number_gt 3350
_reflns_number_total 3450
_reflns_threshold_expression >2sigma(I)
_cod_data_source_file c0dt01647k.txt
_cod_data_source_block shelxl
_cod_database_code 7015987

loop_
_symmetry_equiv_pos_as_xyz
'x, y, z'
'-x, -y, z'
'x+1/4, -y+1/4, z+1/4'
'-x+1/4, y+1/4, z+1/4'
'x, y+1/2, z+1/2'
'-x, -y+1/2, z+1/2'
'x+1/4, -y+3/4, z+3/4'
'-x+1/4, y+3/4, z+3/4'
'x+1/2, y, z+1/2'
'-x+1/2, -y, z+1/2'
'x+3/4, -y+1/4, z+3/4'
'-x+3/4, y+1/4, z+3/4'
'x+1/2, y+1/2, z'
'-x+1/2, -y+1/2, z'
'x+3/4, -y+3/4, z+1/4'
'-x+3/4, y+3/4, z+1/4'

loop_
_atom_site_label
_atom_site_type_symbol
_atom_site_fract_x
_atom_site_fract_y
_atom_site_fract_z
_atom_site_U_iso_or_equiv
_atom_site_adp_type
_atom_site_occupancy
_atom_site_symmetry_multiplicity
_atom_site_calc_flag
_atom_site_refinement_flags
_atom_site_disorder_assembly
_atom_site_disorder_group
Ru1 Ru 1.0000 0.5000 0.218409(7) 0.01335(7) Uani 1 2 d S . .
N1 N 0.95183(14) 0.54354(6) 0.15488(8) 0.0154(4) Uani 1 1 d . . .
C2 C 1.02949(16) 0.57286(7) 0.13524(10) 0.0173(5) Uani 1 1 d . . .
C3 C 1.01084(17) 0.60014(8) 0.08904(11) 0.0231(5) Uani 1 1 d . . .
H3 H 1.0661 0.6198 0.0754 0.028 Uiso 1 1 calc R . .
C4 C 0.91185(18) 0.59899(8) 0.06245(10) 0.0257(5) Uani 1 1 d . . .
H4 H 0.8985 0.6177 0.0305 0.031 Uiso 1 1 calc R . .
C5 C 0.83246(18) 0.57003(8) 0.08331(11) 0.0256(5) Uani 1 1 d . . .
H5 H 0.7633 0.5688 0.0664 0.031 Uiso 1 1 calc R . .
C6 C 0.85649(18) 0.54299(8) 0.12931(9) 0.0199(5) Uani 1 1 d . . .
H6 H 0.8023 0.5230 0.1434 0.024 Uiso 1 1 calc R . .
N1' N 1.13287(12) 0.54148(6) 0.21142(8) 0.0167(4) Uani 1 1 d . . .
C2' C 1.13078(17) 0.57175(8) 0.16753(10) 0.0180(5) Uani 1 1 d . . .
C3' C 1.21975(17) 0.59887(8) 0.15422(11) 0.0229(5) Uani 1 1 d . . .
H3' H 1.2167 0.6203 0.1242 0.027 Uiso 1 1 calc R . .
C4' C 1.31322(17) 0.59383(8) 0.18584(11) 0.0255(5) Uani 1 1 d . . .
H4' H 1.3760 0.6108 0.1764 0.031 Uiso 1 1 calc R . .
C5' C 1.31457(17) 0.56430(8) 0.23068(11) 0.0251(5) Uani 1 1 d . . .
H5' H 1.3773 0.5613 0.2532 0.030 Uiso 1 1 calc R . .
C6' C 1.22271(17) 0.53892(8) 0.24268(10) 0.0211(5) Uani 1 1 d . . .
H6' H 1.2233 0.5190 0.2742 0.025 Uiso 1 1 calc R . .
N2 N 0.94359(14) 0.53797(6) 0.28488(9) 0.0178(4) Uani 1 1 d . . .
C8 C 0.96628(17) 0.52150(8) 0.33668(10) 0.0207(5) Uani 1 1 d . . .
C9 C 0.92814(19) 0.54254(8) 0.38495(10) 0.0267(5) Uani 1 1 d . . .
H9 H 0.9440 0.5299 0.4207 0.032 Uiso 1 1 calc R . .
C10 C 0.86719(19) 0.58185(9) 0.38049(11) 0.0286(6) Uani 1 1 d . . .
H10 H 0.8410 0.5968 0.4131 0.034 Uiso 1 1 calc R . .
C11 C 0.84444(19) 0.59937(8) 0.32786(10) 0.0261(5) Uani 1 1 d . . .
H11 H 0.8022 0.6264 0.3239 0.031 Uiso 1 1 calc R . .
C12 C 0.88395(18) 0.57699(7) 0.28124(10) 0.0209(5) Uani 1 1 d . . .
H12 H 0.8688 0.5894 0.2452 0.025 Uiso 1 1 calc R . .
Mn1 Mn 0.7500 0.2500 0.13488(3) 0.02492(17) Uani 1 2 d S . .
Mn2 Mn 0.2500 0.2500 0.31914(2) 0.02132(15) Uani 1 2 d S . .
N3 N 0.81859(18) 0.20484(8) 0.06849(10) 0.0339(6) Uani 1 1 d . . .
C13 C 0.84927(19) 0.19357(9) 0.02457(11) 0.0276(6) Uani 1 1 d . . .
N4 N 0.88924(15) 0.17943(7) -0.02290(9) 0.0308(5) Uani 1 1 d . . .
C14 C 0.85143(18) 0.19614(8) -0.06938(11) 0.0236(5) Uani 1 1 d . . .
N5 N 0.82451(17) 0.20835(8) -0.11360(10) 0.0304(5) Uani 1 1 d . . .
N6 N 0.60104(18) 0.20682(7) 0.13486(12) 0.0362(6) Uani 1 1 d . . .
C15 C 0.5322(2) 0.19158(9) 0.16163(12) 0.0334(6) Uani 1 1 d . . .
N7 N 0.4584(2) 0.16946(8) 0.19004(12) 0.0493(7) Uani 1 1 d . . .
C16 C 0.3932(2) 0.19148(8) 0.22309(12) 0.0284(5) Uani 1 1 d . . .
N8 N 0.33309(17) 0.20714(7) 0.25407(10) 0.0302(5) Uani 1 1 d . . .
N9 N -0.16958(18) 0.20866(7) 0.19987(10) 0.0347(5) Uani 1 1 d . . .
C17 C -0.10421(19) 0.19244(8) 0.22835(12) 0.0290(6) Uani 1 1 d . . .
N10 N -0.03608(19) 0.16849(8) 0.25737(11) 0.0367(5) Uani 1 1 d . . .
C18 C 0.0416(2) 0.18931(9) 0.28410(12) 0.0334(6) Uani 1 1 d . . .
N11 N 0.1118(2) 0.20381(9) 0.30972(11) 0.0429(6) Uani 1 1 d . . .

loop_
_atom_site_aniso_label
_atom_site_aniso_U_11
_atom_site_aniso_U_22
_atom_site_aniso_U_33
_atom_site_aniso_U_23
_atom_site_aniso_U_13
_atom_site_aniso_U_12
Ru1 0.01448(11) 0.01572(11) 0.00986(14) 0.000 0.000 0.00082(9)
N1 0.0176(8) 0.0164(8) 0.0121(11) 0.0003(7) 0.0026(8) 0.0008(7)
C2 0.0214(10) 0.0153(10) 0.0152(12) -0.0014(8) 0.0024(9) 0.0000(8)
C3 0.0252(11) 0.0221(11) 0.0218(14) 0.0004(10) 0.0010(9) -0.0051(9)
C4 0.0293(13) 0.0291(12) 0.0189(13) 0.0072(10) -0.0043(9) 0.0001(10)
C5 0.0224(11) 0.0309(13) 0.0235(14) 0.0042(10) -0.0044(10) 0.0015(10)
C6 0.0185(11) 0.0226(11) 0.0185(14) 0.0012(9) -0.0007(9) 0.0009(9)
N1' 0.0198(8) 0.0162(8) 0.0141(11) -0.0049(8) 0.0003(8) 0.0016(7)
C2' 0.0186(11) 0.0195(11) 0.0159(12) -0.0037(9) 0.0004(8) 0.0005(8)
C3' 0.0246(11) 0.0231(11) 0.0210(14) -0.0026(10) 0.0028(9) -0.0037(9)
C4' 0.0179(11) 0.0255(12) 0.0331(15) -0.0104(10) 0.0011(10) -0.0040(9)
C5' 0.0190(10) 0.0272(11) 0.0290(15) -0.0095(11) -0.0034(10) 0.0026(9)
C6' 0.0203(10) 0.0236(11) 0.0194(12) -0.0064(10) -0.0023(9) 0.0031(9)
N2 0.0157(9) 0.0204(10) 0.0171(11) -0.0011(8) 0.0018(7) -0.0005(7)
C8 0.0221(10) 0.0239(11) 0.0160(12) -0.0007(10) -0.0011(9) 0.0000(9)
C9 0.0317(13) 0.0335(13) 0.0150(13) -0.0028(10) 0.0013(10) 0.0001(10)
C10 0.0354(13) 0.0313(12) 0.0190(15) -0.0052(10) 0.0061(10) 0.0020(11)
C11 0.0295(12) 0.0228(11) 0.0259(14) -0.0062(10) 0.0027(11) 0.0042(9)
C12 0.0239(12) 0.0198(11) 0.0190(12) -0.0001(9) -0.0012(9) 0.0008(9)
Mn1 0.0244(3) 0.0288(3) 0.0215(4) 0.000 0.000 0.00003(19)
Mn2 0.0192(3) 0.0278(3) 0.0169(3) 0.000 0.000 -0.00143(18)
N3 0.0314(12) 0.0502(14) 0.0200(14) -0.0092(10) 0.0012(9) 0.0097(10)
C13 0.0200(11) 0.0303(13) 0.0326(17) 0.0024(11) -0.0052(11) 0.0025(10)
N4 0.0311(10) 0.0412(12) 0.0201(13) -0.0020(10) 0.0000(9) 0.0136(9)
C14 0.0192(11) 0.0249(12) 0.0268(16) -0.0050(10) 0.0034(10) 0.0027(9)
N5 0.0311(12) 0.0396(13) 0.0205(12) -0.0018(9) -0.0002(9) 0.0089(9)
N6 0.0286(11) 0.0340(12) 0.0460(16) -0.0106(11) 0.0072(11) -0.0058(9)
C15 0.0349(14) 0.0291(12) 0.0360(17) -0.0168(12) -0.0031(13) 0.0047(11)
N7 0.0665(16) 0.0310(12) 0.0503(18) -0.0103(12) 0.0340(14) -0.0066(11)
C16 0.0367(13) 0.0252(11) 0.0234(13) 0.0009(11) -0.0023(12) 0.0013(10)
N8 0.0340(12) 0.0356(12) 0.0211(12) -0.0015(10) -0.0004(9) 0.0061(10)
N9 0.0423(12) 0.0299(11) 0.0318(14) 0.0037(10) -0.0067(11) -0.0042(9)
C17 0.0328(13) 0.0288(12) 0.0255(15) 0.0028(11) 0.0015(12) -0.0077(10)
N10 0.0362(11) 0.0358(12) 0.0381(14) 0.0050(11) -0.0129(11) -0.0096(10)
C18 0.0358(14) 0.0363(14) 0.0282(16) 0.0105(12) 0.0013(12) -0.0096(12)
N11 0.0407(14) 0.0558(16) 0.0324(15) 0.0095(11) -0.0098(11) -0.0205(12)

loop_
_atom_type_symbol
_atom_type_description
_atom_type_scat_dispersion_real
_atom_type_scat_dispersion_imag
_atom_type_scat_source
C C 0.0033 0.0016 'International Tables Vol C Tables 4.2.6.8 and 6.1.1.4'
H H 0.0000 0.0000 'International Tables Vol C Tables 4.2.6.8 and 6.1.1.4'
N N 0.0061 0.0033 'International Tables Vol C Tables 4.2.6.8 and 6.1.1.4'
Mn Mn 0.3368 0.7283 'International Tables Vol C Tables 4.2.6.8 and 6.1.1.4'
Ru Ru -1.2594 0.8363 'International Tables Vol C Tables 4.2.6.8 and 6.1.1.4'

loop_
_geom_angle_atom_site_label_1
_geom_angle_atom_site_label_2
_geom_angle_atom_site_label_3
_geom_angle
_geom_angle_site_symmetry_1
_geom_angle_site_symmetry_3
_geom_angle_publ_flag
N1' Ru1 N1' 170.67(11) 2_765 . ?
N1' Ru1 N1 79.26(7) 2_765 2_765 ?
N1' Ru1 N1 93.83(7) . 2_765 ?
N1' Ru1 N1 93.83(7) 2_765 . ?
N1' Ru1 N1 79.26(7) . . ?
N1 Ru1 N1 85.36(10) 2_765 . ?
N1' Ru1 N2 91.26(7) 2_765 2_765 ?
N1' Ru1 N2 95.95(7) . 2_765 ?
N1 Ru1 N2 98.05(7) 2_765 2_765 ?
N1 Ru1 N2 174.33(7) . 2_765 ?
N1' Ru1 N2 95.95(7) 2_765 . ?
N1' Ru1 N2 91.26(7) . . ?
N1 Ru1 N2 174.33(7) 2_765 . ?
N1 Ru1 N2 98.05(7) . . ?
N2 Ru1 N2 78.92(11) 2_765 . ?
C6 N1 C2 118.5(2) . . ?
C6 N1 Ru1 125.97(15) . . ?
C2 N1 Ru1 115.37(14) . . ?
N1 C2 C3 120.9(2) . . ?
N1 C2 C2' 114.07(19) . . ?
C3 C2 C2' 125.04(19) . . ?
C4 C3 C2 120.2(2) . . ?
C4 C3 H3 119.9 . . ?
C2 C3 H3 119.9 . . ?
C3 C4 C5 118.7(2) . . ?
C3 C4 H4 120.6 . . ?
C5 C4 H4 120.6 . . ?
C6 C5 C4 118.4(2) . . ?
C6 C5 H5 120.8 . . ?
C4 C5 H5 120.8 . . ?
N1 C6 C5 123.3(2) . . ?
N1 C6 H6 118.3 . . ?
C5 C6 H6 118.3 . . ?
C6' N1' C2' 118.45(18) . . ?
C6' N1' Ru1 126.20(15) . . ?
C2' N1' Ru1 115.12(14) . . ?
N1' C2' C3' 121.5(2) . . ?
N1' C2' C2 115.50(18) . . ?
C3' C2' C2 123.0(2) . . ?
C2' C3' C4' 118.6(2) . . ?
C2' C3' H3' 120.7 . . ?
C4' C3' H3' 120.7 . . ?
C5' C4' C3' 119.9(2) . . ?
C5' C4' H4' 120.0 . . ?
C3' C4' H4' 120.0 . . ?
C4' C5' C6' 118.9(2) . . ?
C4' C5' H5' 120.6 . . ?
C6' C5' H5' 120.6 . . ?
N1' C6' C5' 122.6(2) . . ?
N1' C6' H6' 118.7 . . ?
C5' C6' H6' 118.7 . . ?
C12 N2 C8 117.8(2) . . ?
C12 N2 Ru1 125.78(16) . . ?
C8 N2 Ru1 116.37(14) . . ?
N2 C8 C9 122.1(2) . . ?
N2 C8 C8 114.13(12) . 2_765 ?
C9 C8 C8 123.77(14) . 2_765 ?
C10 C9 C8 119.3(2) . . ?
C10 C9 H9 120.3 . . ?
C8 C9 H9 120.3 . . ?
C9 C10 C11 119.2(2) . . ?
C9 C10 H10 120.4 . . ?
C11 C10 H10 120.4 . . ?
C12 C11 C10 119.1(2) . . ?
C12 C11 H11 120.4 . . ?
C10 C11 H11 120.4 . . ?
N2 C12 C11 122.4(2) . . ?
N2 C12 H12 118.8 . . ?
C11 C12 H12 118.8 . . ?
N9 Mn1 N9 90.37(12) 1_655 14 ?
N9 Mn1 N3 90.39(8) 1_655 . ?
N9 Mn1 N3 175.20(8) 14 . ?
N9 Mn1 N3 175.20(8) 1_655 14_655 ?
N9 Mn1 N3 90.39(8) 14 14_655 ?
N3 Mn1 N3 89.23(12) . 14_655 ?
N9 Mn1 N6 86.02(8) 1_655 14_655 ?
N9 Mn1 N6 94.00(9) 14 14_655 ?
N3 Mn1 N6 90.78(9) . 14_655 ?
N3 Mn1 N6 89.21(9) 14_655 14_655 ?
N9 Mn1 N6 94.00(9) 1_655 . ?
N9 Mn1 N6 86.02(8) 14 . ?
N3 Mn1 N6 89.21(9) . . ?
N3 Mn1 N6 90.78(9) 14_655 . ?
N6 Mn1 N6 179.98(17) 14_655 . ?
N11 Mn2 N11 168.20(14) . 14 ?
N11 Mn2 N5 93.88(9) . 9_455 ?
N11 Mn2 N5 94.67(9) 14 9_455 ?
N11 Mn2 N5 94.67(9) . 6_655 ?
N11 Mn2 N5 93.88(9) 14 6_655 ?
N5 Mn2 N5 86.97(12) 9_455 6_655 ?
N11 Mn2 N8 87.11(9) . . ?
N11 Mn2 N8 84.72(8) 14 . ?
N5 Mn2 N8 90.39(8) 9_455 . ?
N5 Mn2 N8 176.91(8) 6_655 . ?
N11 Mn2 N8 84.72(8) . 14 ?
N11 Mn2 N8 87.11(9) 14 14 ?
N5 Mn2 N8 176.91(8) 9_455 14 ?
N5 Mn2 N8 90.39(8) 6_655 14 ?
N8 Mn2 N8 92.29(11) . 14 ?
C13 N3 Mn1 158.9(2) . . ?
N3 C13 N4 175.9(3) . . ?
C13 N4 C14 119.2(2) . . ?
N5 C14 N4 173.4(2) . . ?
C14 N5 Mn2 161.0(2) . 9_554 ?
C15 N6 Mn1 145.8(2) . . ?
N6 C15 N7 173.1(3) . . ?
C16 N7 C15 120.7(2) . . ?
N8 C16 N7 173.9(3) . . ?
C16 N8 Mn2 165.5(2) . . ?
C17 N9 Mn1 162.3(2) . 1_455 ?
N9 C17 N10 171.5(3) . . ?
C18 N10 C17 119.7(2) . . ?
N11 C18 N10 173.8(3) . . ?
C18 N11 Mn2 151.3(2) . . ?

loop_
_geom_bond_atom_site_label_1
_geom_bond_atom_site_label_2
_geom_bond_distance
_geom_bond_site_symmetry_2
_geom_bond_publ_flag
Ru1 N1' 2.0494(16) 2_765 ?
Ru1 N1' 2.0494(16) . ?
Ru1 N1 2.0627(19) 2_765 ?
Ru1 N1 2.0627(19) . ?
Ru1 N2 2.055(2) 2_765 ?
Ru1 N2 2.055(2) . ?
N1 C6 1.332(3) . ?
N1 C2 1.369(3) . ?
C2 C3 1.377(3) . ?
C2 C2' 1.476(3) . ?
C3 C4 1.384(3) . ?
C3 H3 0.9500 . ?
C4 C5 1.388(3) . ?
C4 H4 0.9500 . ?
C5 C6 1.382(3) . ?
C5 H5 0.9500 . ?
C6 H6 0.9500 . ?
N1' C6' 1.344(3) . ?
N1' C2' 1.368(3) . ?
C2' C3' 1.393(3) . ?
C3' C4' 1.392(3) . ?
C3' H3' 0.9500 . ?
C4' C5' 1.372(4) . ?
C4' H4' 0.9500 . ?
C5' C6' 1.388(3) . ?
C5' H5' 0.9500 . ?
C6' H6' 0.9500 . ?
N2 C12 1.356(3) . ?
N2 C8 1.355(3) . ?
C8 C9 1.387(3) . ?
C8 C8 1.503(4) 2_765 ?
C9 C10 1.373(4) . ?
C9 H9 0.9500 . ?
C10 C11 1.384(4) . ?
C10 H10 0.9500 . ?
C11 C12 1.379(3) . ?
C11 H11 0.9500 . ?
C12 H12 0.9500 . ?
Mn1 N9 2.201(2) 1_655 ?
Mn1 N9 2.201(2) 14 ?
Mn1 N3 2.226(2) . ?
Mn1 N3 2.226(2) 14_655 ?
Mn1 N6 2.234(2) 14_655 ?
Mn1 N6 2.234(2) . ?
Mn2 N11 2.190(2) . ?
Mn2 N11 2.190(2) 14 ?
Mn2 N5 2.212(2) 9_455 ?
Mn2 N5 2.212(2) 6_655 ?
Mn2 N8 2.242(2) . ?
Mn2 N8 2.242(2) 14 ?
N3 C13 1.163(3) . ?
C13 N4 1.303(3) . ?
N4 C14 1.299(3) . ?
C14 N5 1.163(3) . ?
N5 Mn2 2.212(2) 9_554 ?
N6 C15 1.155(4) . ?
C15 N7 1.309(4) . ?
N7 C16 1.299(4) . ?
C16 N8 1.144(3) . ?
N9 C17 1.159(3) . ?
N9 Mn1 2.201(2) 1_455 ?
C17 N10 1.296(4) . ?
N10 C18 1.305(4) . ?
C18 N11 1.145(4) . ?

loop_
_geom_torsion_atom_site_label_1
_geom_torsion_atom_site_label_2
_geom_torsion_atom_site_label_3
_geom_torsion_atom_site_label_4
_geom_torsion
_geom_torsion_site_symmetry_1
_geom_torsion_site_symmetry_2
_geom_torsion_site_symmetry_3
_geom_torsion_site_symmetry_4
_geom_torsion_publ_flag
N1' Ru1 N1 C6 8.36(19) 2_765 . . . ?
N1' Ru1 N1 C6 -177.97(19) . . . . ?
N1 Ru1 N1 C6 87.24(18) 2_765 . . . ?
N2 Ru1 N1 C6 -88.21(18) . . . . ?
N1' Ru1 N1 C2 -166.32(15) 2_765 . . . ?
N1' Ru1 N1 C2 7.36(15) . . . . ?
N1 Ru1 N1 C2 -87.44(15) 2_765 . . . ?
N2 Ru1 N1 C2 97.12(15) . . . . ?
C6 N1 C2 C3 -2.0(3) . . . . ?
Ru1 N1 C2 C3 173.07(17) . . . . ?
C6 N1 C2 C2' 178.26(19) . . . . ?
Ru1 N1 C2 C2' -6.6(2) . . . . ?
N1 C2 C3 C4 1.5(3) . . . . ?
C2' C2 C3 C4 -178.9(2) . . . . ?
C2 C3 C4 C5 0.1(4) . . . . ?
C3 C4 C5 C6 -1.0(4) . . . . ?
C2 N1 C6 C5 1.1(3) . . . . ?
Ru1 N1 C6 C5 -173.43(17) . . . . ?
C4 C5 C6 N1 0.4(4) . . . . ?
N1 Ru1 N1' C6' -96.71(17) 2_765 . . . ?
N1 Ru1 N1' C6' 178.75(18) . . . . ?
N2 Ru1 N1' C6' 1.81(18) 2_765 . . . ?
N2 Ru1 N1' C6' 80.80(17) . . . . ?
N1 Ru1 N1' C2' 77.71(15) 2_765 . . . ?
N1 Ru1 N1' C2' -6.82(14) . . . . ?
N2 Ru1 N1' C2' 176.23(14) 2_765 . . . ?
N2 Ru1 N1' C2' -104.78(15) . . . . ?
C6' N1' C2' C3' 1.3(3) . . . . ?
Ru1 N1' C2' C3' -173.56(17) . . . . ?
C6' N1' C2' C2 -179.74(18) . . . . ?
Ru1 N1' C2' C2 5.4(2) . . . . ?
N1 C2 C2' N1' 0.8(3) . . . . ?
C3 C2 C2' N1' -178.8(2) . . . . ?
N1 C2 C2' C3' 179.8(2) . . . . ?
C3 C2 C2' C3' 0.1(3) . . . . ?
N1' C2' C3' C4' 1.6(3) . . . . ?
C2 C2' C3' C4' -177.2(2) . . . . ?
C2' C3' C4' C5' -3.2(3) . . . . ?
C3' C4' C5' C6' 1.8(3) . . . . ?
C2' N1' C6' C5' -2.8(3) . . . . ?
Ru1 N1' C6' C5' 171.45(16) . . . . ?
C4' C5' C6' N1' 1.3(3) . . . . ?
N1' Ru1 N2 C12 -88.96(17) 2_765 . . . ?
N1' Ru1 N2 C12 85.11(17) . . . . ?
N1 Ru1 N2 C12 5.78(17) . . . . ?
N2 Ru1 N2 C12 -179.1(2) 2_765 . . . ?
N1' Ru1 N2 C8 89.24(15) 2_765 . . . ?
N1' Ru1 N2 C8 -96.70(15) . . . . ?
N1 Ru1 N2 C8 -176.02(15) . . . . ?
N2 Ru1 N2 C8 -0.88(11) 2_765 . . . ?
C12 N2 C8 C9 1.8(3) . . . . ?
Ru1 N2 C8 C9 -176.58(17) . . . . ?
C12 N2 C8 C8 -179.3(2) . . . 2_765 ?
Ru1 N2 C8 C8 2.3(3) . . . 2_765 ?
N2 C8 C9 C10 -1.3(3) . . . . ?
C8 C8 C9 C10 179.9(3) 2_765 . . . ?
C8 C9 C10 C11 0.5(4) . . . . ?
C9 C10 C11 C12 -0.3(4) . . . . ?
C8 N2 C12 C11 -1.5(3) . . . . ?
Ru1 N2 C12 C11 176.70(17) . . . . ?
C10 C11 C12 N2 0.7(3) . . . . ?
N9 Mn1 N3 C13 -155.5(6) 1_655 . . . ?
N3 Mn1 N3 C13 19.8(5) 14_655 . . . ?
N6 Mn1 N3 C13 -69.4(6) 14_655 . . . ?
N6 Mn1 N3 C13 110.5(6) . . . . ?
N9 Mn1 N6 C15 55.1(4) 1_655 . . . ?
N9 Mn1 N6 C15 -35.0(4) 14 . . . ?
N3 Mn1 N6 C15 145.5(4) . . . . ?
N3 Mn1 N6 C15 -125.3(4) 14_655 . . . ?
N11 Mn2 N8 C16 -177.6(8) . . . . ?
N11 Mn2 N8 C16 10.9(8) 14 . . . ?
N5 Mn2 N8 C16 -83.7(8) 9_455 . . . ?
N8 Mn2 N8 C16 97.8(8) 14 . . . ?
N11 Mn2 N11 C18 -21.8(5) 14 . . . ?
N5 Mn2 N11 C18 -158.2(5) 9_455 . . . ?
N5 Mn2 N11 C18 114.5(5) 6_655 . . . ?
N8 Mn2 N11 C18 -68.0(5) . . . . ?
N8 Mn2 N11 C18 24.5(5) 14 . . . ?
